data_2018674
loop_
_publ_author_name
'Irrera, Simona'
'Ortaggi, Giancarlo'
'Portalone, Gustavo'

_publ_section_title
;
 Supramolecular association in proton-transfer adducts containing
 benzamidinium cations. II. Concomitant polymorphs of the molecular salt
 of 2,6-dimethoxybenzoic acid with benzamidine
;
_journal_coeditor_code UK3051
_journal_issue 11
_journal_name_full 'Acta Crystallographica Section C'
_journal_page_first o447
_journal_page_last o451
_journal_paper_doi 10.1107/S010827011204067X
_journal_volume 68
_journal_year 2012
_chemical_formula_iupac 'C7 H9 N2 +, C9 H9 O4 -'
_chemical_formula_moiety 'C7 H9 N2 +, C9 H9 O4 -'
_chemical_formula_sum 'C16 H18 N2 O4'
_chemical_formula_weight 302.32
_chemical_name_systematic
;
Benzamidinidium 2,6-dimethoxybenzoate
;
_space_group_IT_number 14
_symmetry_cell_setting monoclinic
_symmetry_space_group_name_Hall '-P 2yn'
_symmetry_space_group_name_H-M 'P 1 21/n 1'
_atom_sites_solution_hydrogens geom
_atom_sites_solution_primary direct
_atom_sites_solution_secondary difmap
_audit_creation_method SHELXL97
_cell_angle_alpha 90.00
_cell_angle_beta 109.145(2)
_cell_angle_gamma 90.00
_cell_formula_units_Z 8
_cell_length_a 14.7103(2)
_cell_length_b 11.71740(10)
_cell_length_c 19.7281(3)
_cell_measurement_reflns_used 71996
_cell_measurement_temperature 298(2)
_cell_measurement_theta_max 32.4931
_cell_measurement_theta_min 2.7076
_cell_volume 3212.39(8)
_computing_cell_refinement 'CrysAlis RED (Oxford Diffraction, 2006)'
_computing_data_collection 'CrysAlis CCD (Oxford Diffraction, 2006)'
_computing_data_reduction 'CrysAlis RED (Oxford Diffraction, 2006)'
_computing_molecular_graphics 'ORTEP-3 (Farrugia, 1997)'
_computing_publication_material 'WinGX (Farrugia, 1999)'
_computing_structure_refinement 'SHELXL97 (Sheldrick, 2008)'
_computing_structure_solution 'SIR97 (Altomare <i>et al.</i>, 1999)'
_diffrn_ambient_temperature 298(2)
_diffrn_detector_area_resol_mean 16.0696
_diffrn_measured_fraction_theta_full 0.999
_diffrn_measured_fraction_theta_max 0.999
_diffrn_measurement_device_type 'Oxford Xcalibur S CCD area-detector'
_diffrn_measurement_method '\w and \f'
_diffrn_radiation_monochromator graphite
_diffrn_radiation_type MoK\a
_diffrn_radiation_wavelength 0.71069
_diffrn_reflns_av_R_equivalents 0.0411
_diffrn_reflns_av_sigmaI/netI 0.0130
_diffrn_reflns_limit_h_max 17
_diffrn_reflns_limit_h_min -17
_diffrn_reflns_limit_k_max 13
_diffrn_reflns_limit_k_min -13
_diffrn_reflns_limit_l_max 23
_diffrn_reflns_limit_l_min -23
_diffrn_reflns_number 248320
_diffrn_reflns_theta_full 25.05
_diffrn_reflns_theta_max 25.05
_diffrn_reflns_theta_min 2.72
_exptl_absorpt_coefficient_mu 0.091
_exptl_absorpt_correction_T_max 0.9874
_exptl_absorpt_correction_T_min 0.9821
_exptl_absorpt_correction_type multi-scan
_exptl_absorpt_process_details '(CrysAlis RED; Oxford Diffraction, 2006)'
_exptl_crystal_colour colourless
_exptl_crystal_density_diffrn 1.250
_exptl_crystal_density_method 'not measured'
_exptl_crystal_description tablet
_exptl_crystal_F_000 1280
_exptl_crystal_size_max 0.20
_exptl_crystal_size_mid 0.15
_exptl_crystal_size_min 0.14
_refine_diff_density_max 0.184
_refine_diff_density_min -0.174
_refine_ls_extinction_method none
_refine_ls_goodness_of_fit_ref 1.177
_refine_ls_hydrogen_treatment mixed
_refine_ls_matrix_type full
_refine_ls_number_parameters 437
_refine_ls_number_reflns 5682
_refine_ls_number_restraints 0
_refine_ls_restrained_S_all 1.177
_refine_ls_R_factor_all 0.0714
_refine_ls_R_factor_gt 0.0583
_refine_ls_shift/su_max 0.000
_refine_ls_shift/su_mean 0.000
_refine_ls_structure_factor_coef Fsqd
_refine_ls_weighting_details 'calc w = 1/[\s^2^(Fo^2^)+(0.0502P)^2^+1.0275P] where P=(Fo^2^+2Fc^2^)/3'
_refine_ls_weighting_scheme calc
_refine_ls_wR_factor_gt 0.1218
_refine_ls_wR_factor_ref 0.1286
_reflns_number_gt 4978
_reflns_number_total 5682
_reflns_threshold_expression I>2\s(I)
_cod_data_source_file uk3051.cif
_cod_data_source_block I
_cod_original_sg_symbol_H-M 'P 21/n'
_cod_database_code 2018674
_cod_database_fobs_code 2018674

loop_
_symmetry_equiv_pos_as_xyz
'x, y, z'
'-x+1/2, y+1/2, -z+1/2'
'-x, -y, -z'
'x-1/2, -y-1/2, z-1/2'

loop_
_atom_site_type_symbol
_atom_site_label
_atom_site_fract_x
_atom_site_fract_y
_atom_site_fract_z
_atom_site_U_iso_or_equiv
_atom_site_adp_type
_atom_site_calc_flag
_atom_site_refinement_flags
_atom_site_occupancy
_atom_site_symmetry_multiplicity
N N1 0.03204(13) -0.09912(16) 0.19097(9) 0.0442(4) Uani d . 1 1
H H1A -0.0078(16) -0.037(2) 0.1779(12) 0.058(6) Uiso d . 1 1
H H1B 0.0478(17) -0.127(2) 0.2356(14) 0.064(7) Uiso d . 1 1
N N2 0.05603(13) -0.08038(15) 0.08423(8) 0.0434(4) Uani d . 1 1
H H2A 0.0065(15) -0.0247(19) 0.0728(11) 0.051(6) Uiso d . 1 1
H H2B 0.0836(16) -0.1015(19) 0.0499(12) 0.057(6) Uiso d . 1 1
C C1 0.15214(13) -0.22020(16) 0.16763(9) 0.0375(4) Uani d . 1 1
C C2 0.19618(18) -0.2465(2) 0.23911(12) 0.0658(7) Uani d . 1 1
H H2 0.1780 -0.2063 0.2757 0.079 Uiso calc R 1 1
C C3 0.2663(2) -0.3302(3) 0.25849(14) 0.0894(10) Uani d . 1 1
H H3 0.2971 -0.3487 0.3087 0.107 Uiso calc R 1 1
C C4 0.29260(19) -0.3871(2) 0.20706(14) 0.0726(8) Uani d . 1 1
H H4 0.3416 -0.4460 0.2210 0.087 Uiso calc R 1 1
C C5 0.24997(19) -0.3609(2) 0.13663(14) 0.0661(7) Uani d . 1 1
H H5 0.2692 -0.4007 0.1004 0.079 Uiso calc R 1 1
C C6 0.17957(16) -0.27801(19) 0.11630(11) 0.0539(6) Uani d . 1 1
H H6 0.1492 -0.2602 0.0659 0.065 Uiso calc R 1 1
C C7 0.07768(12) -0.13012(15) 0.14702(9) 0.0337(4) Uani d . 1 1
O O1 -0.07302(11) 0.10458(12) 0.16122(7) 0.0517(4) Uani d . 1 1
O O2 -0.08607(10) 0.08850(11) 0.04679(6) 0.0468(3) Uani d . 1 1
O O3 -0.28794(11) 0.17659(14) 0.06376(10) 0.0719(5) Uani d . 1 1
O O4 0.01547(13) 0.33083(15) 0.10538(12) 0.0840(6) Uani d . 1 1
C C8 -0.13889(14) 0.26004(16) 0.08429(9) 0.0397(4) Uani d . 1 1
C C9 -0.23748(15) 0.27510(18) 0.06566(11) 0.0491(5) Uani d . 1 1
C C10 -0.27836(19) 0.3830(2) 0.05061(13) 0.0647(7) Uani d . 1 1
H H10 -0.3474 0.3930 0.0377 0.078 Uiso calc R 1 1
C C11 -0.2192(2) 0.4750(2) 0.05443(14) 0.0752(8) Uani d . 1 1
H H11 -0.2473 0.5504 0.0436 0.090 Uiso calc R 1 1
C C12 -0.1210(2) 0.4630(2) 0.07318(14) 0.0722(7) Uani d . 1 1
H H12 -0.0804 0.5293 0.0761 0.087 Uiso calc R 1 1
C C13 -0.08068(17) 0.35450(19) 0.08794(12) 0.0552(6) Uani d . 1 1
C C14 -0.09559(13) 0.14224(16) 0.09883(9) 0.0352(4) Uani d . 1 1
C C15 -0.39002(19) 0.1817(3) 0.0417(2) 0.1092(13) Uani d . 1 1
H H15A -0.4099(5) 0.237(2) 0.0725(11) 0.164 Uiso calc R 1 1
H H15B -0.4160(6) 0.1048(17) 0.0464(14) 0.164 Uiso calc R 1 1
H H15C -0.4156(6) 0.207(2) -0.0092(11) 0.164 Uiso calc R 1 1
C C16 0.0817(3) 0.4227(3) 0.1170(2) 0.1181(14) Uani d . 1 1
H H16A 0.0782(15) 0.4693(18) 0.1579(13) 0.177 Uiso calc R 1 1
H H16B 0.0656(13) 0.4706(18) 0.0734(11) 0.177 Uiso calc R 1 1
H H16C 0.1476(15) 0.3922(7) 0.1279(16) 0.177 Uiso calc R 1 1
N N1A -0.03060(14) 0.09627(16) 0.30888(9) 0.0496(5) Uani d . 1 1
H H1A1 0.0110(17) 0.036(2) 0.3226(12) 0.061(7) Uiso d . 1 1
H H1A2 -0.0469(17) 0.125(2) 0.2637(14) 0.063(7) Uiso d . 1 1
N N2A -0.04005(13) 0.09148(15) 0.42044(9) 0.0440(4) Uani d . 1 1
H H2A1 -0.0029(15) 0.0266(19) 0.4282(11) 0.051(6) Uiso d . 1 1
H H2A2 -0.0631(16) 0.115(2) 0.4560(13) 0.064(7) Uiso d . 1 1
C C1A -0.12632(13) 0.24195(15) 0.34031(9) 0.0377(4) Uani d . 1 1
C C2A -0.16792(17) 0.27778(18) 0.27002(11) 0.0550(6) Uani d . 1 1
H H2A3 -0.1555 0.2362 0.2315 0.066 Uiso calc R 1 1
C C3A -0.2270(2) 0.3725(2) 0.25458(13) 0.0727(8) Uani d . 1 1
H H3A -0.2562 0.3968 0.2052 0.087 Uiso calc R 1 1
C C4A -0.24465(19) 0.4325(2) 0.30864(14) 0.0695(7) Uani d . 1 1
H H4A -0.2862 0.4990 0.2975 0.083 Uiso calc R 1 1
C C5A -0.20335(18) 0.3982(2) 0.37838(13) 0.0620(6) Uani d . 1 1
H H5A -0.2153 0.4412 0.4166 0.074 Uiso calc R 1 1
C C6A -0.14501(15) 0.30321(18) 0.39470(11) 0.0495(5) Uani d . 1 1
H H6A -0.1169 0.2790 0.4442 0.059 Uiso calc R 1 1
C C7A -0.06351(13) 0.13984(15) 0.35715(9) 0.0344(4) Uani d . 1 1
O O1A 0.08851(11) -0.09474(11) 0.34245(7) 0.0477(4) Uani d . 1 1
O O2A 0.06223(10) -0.12115(11) 0.44559(7) 0.0459(3) Uani d . 1 1
O O3A 0.25262(11) -0.25549(13) 0.47826(9) 0.0638(4) Uani d . 1 1
O O4A -0.04000(12) -0.29495(15) 0.29483(9) 0.0738(5) Uani d . 1 1
C C8A 0.10499(14) -0.28187(16) 0.38908(10) 0.0390(4) Uani d . 1 1
C C9A 0.19058(15) -0.33014(17) 0.43287(11) 0.0461(5) Uani d . 1 1
C C10A 0.20891(19) -0.4456(2) 0.42869(14) 0.0643(6) Uani d . 1 1
H H10A 0.2683 -0.4790 0.4597 0.077 Uiso calc R 1 1
C C11A 0.1415(2) -0.5118(2) 0.37979(16) 0.0798(8) Uani d . 1 1
H H11A 0.1535 -0.5929 0.3774 0.096 Uiso calc R 1 1
C C12A 0.0574(2) -0.4663(2) 0.33399(15) 0.0762(8) Uani d . 1 1
H H12A 0.0111 -0.5141 0.2993 0.091 Uiso calc R 1 1
C C13A 0.04010(16) -0.35059(18) 0.33850(12) 0.0540(5) Uani d . 1 1
C C14A 0.08406(12) -0.15605(15) 0.39317(9) 0.0340(4) Uani d . 1 1
C C15A 0.34956(18) -0.2927(2) 0.51199(17) 0.0819(8) Uani d . 1 1
H H15D 0.3773(7) -0.3192(17) 0.4742(6) 0.123 Uiso calc R 1 1
H H15E 0.3505(2) -0.3577(16) 0.5457(10) 0.123 Uiso calc R 1 1
H H15F 0.3892(8) -0.2275(12) 0.5398(10) 0.123 Uiso calc R 1 1
C C16A -0.0970(2) -0.3497(3) 0.23207(17) 0.0950(10) Uani d . 1 1
H H16D -0.1438(14) -0.2944(11) 0.2015(8) 0.143 Uiso calc R 1 1
H H16E -0.1323(14) -0.4139(17) 0.2448(3) 0.143 Uiso calc R 1 1
H H16F -0.0553(8) -0.3794(18) 0.2055(8) 0.143 Uiso calc R 1 1

loop_
_atom_site_aniso_label
_atom_site_aniso_U_11
_atom_site_aniso_U_22
_atom_site_aniso_U_33
_atom_site_aniso_U_12
_atom_site_aniso_U_13
_atom_site_aniso_U_23
N1 0.0567(11) 0.0485(10) 0.0307(9) 0.0184(9) 0.0186(8) 0.0060(8)
N2 0.0488(10) 0.0528(10) 0.0309(8) 0.0144(8) 0.0164(8) 0.0074(8)
C1 0.0415(10) 0.0392(10) 0.0343(10) 0.0026(8) 0.0157(8) 0.0010(8)
C2 0.0752(16) 0.0860(17) 0.0402(12) 0.0412(14) 0.0243(11) 0.0112(12)
C3 0.099(2) 0.120(2) 0.0519(14) 0.0678(19) 0.0286(15) 0.0290(15)
C4 0.0754(17) 0.0763(17) 0.0750(17) 0.0401(14) 0.0369(14) 0.0194(14)
C5 0.0802(17) 0.0654(15) 0.0630(15) 0.0240(13) 0.0376(13) -0.0042(12)
C6 0.0672(14) 0.0586(13) 0.0387(11) 0.0166(11) 0.0211(10) 0.0006(10)
C7 0.0364(9) 0.0368(9) 0.0277(9) -0.0015(8) 0.0101(7) -0.0026(7)
O1 0.0754(10) 0.0533(8) 0.0298(7) 0.0258(7) 0.0218(7) 0.0097(6)
O2 0.0641(9) 0.0474(8) 0.0301(7) 0.0174(7) 0.0172(6) 0.0016(6)
O3 0.0472(9) 0.0626(10) 0.1058(14) 0.0119(8) 0.0250(9) 0.0152(10)
O4 0.0628(11) 0.0574(10) 0.1257(16) -0.0100(9) 0.0227(11) -0.0006(10)
C8 0.0550(12) 0.0392(10) 0.0258(9) 0.0085(9) 0.0144(8) 0.0022(8)
C9 0.0556(13) 0.0502(12) 0.0414(11) 0.0154(10) 0.0159(10) 0.0049(9)
C10 0.0701(16) 0.0607(15) 0.0587(14) 0.0304(13) 0.0149(12) 0.0070(12)
C11 0.106(2) 0.0473(14) 0.0655(16) 0.0296(15) 0.0194(15) 0.0064(12)
C12 0.101(2) 0.0397(13) 0.0734(17) 0.0017(13) 0.0243(15) 0.0010(12)
C13 0.0663(15) 0.0472(12) 0.0495(12) 0.0051(11) 0.0154(11) 0.0010(10)
C14 0.0382(10) 0.0400(10) 0.0285(9) 0.0060(8) 0.0126(8) 0.0030(8)
C15 0.0492(16) 0.104(2) 0.174(4) 0.0153(16) 0.0370(19) 0.022(2)
C16 0.092(2) 0.090(2) 0.161(4) -0.033(2) 0.026(2) -0.008(2)
N1A 0.0699(12) 0.0519(10) 0.0312(9) 0.0242(10) 0.0223(8) 0.0069(8)
N2A 0.0607(11) 0.0437(10) 0.0306(9) 0.0151(9) 0.0191(8) 0.0038(7)
C1A 0.0441(10) 0.0356(10) 0.0348(10) 0.0009(8) 0.0150(8) -0.0009(8)
C2A 0.0788(15) 0.0495(12) 0.0382(11) 0.0196(11) 0.0210(11) 0.0047(9)
C3A 0.101(2) 0.0633(15) 0.0506(13) 0.0349(14) 0.0212(13) 0.0172(12)
C4A 0.0853(18) 0.0506(13) 0.0767(17) 0.0307(13) 0.0321(14) 0.0128(12)
C5A 0.0806(17) 0.0519(13) 0.0614(14) 0.0179(12) 0.0342(13) -0.0037(11)
C6A 0.0618(13) 0.0488(12) 0.0408(11) 0.0124(10) 0.0207(10) -0.0009(9)
C7A 0.0397(10) 0.0357(9) 0.0282(9) 0.0002(8) 0.0115(8) -0.0022(7)
O1A 0.0716(10) 0.0423(7) 0.0379(7) 0.0150(7) 0.0299(7) 0.0098(6)
O2A 0.0665(9) 0.0450(8) 0.0323(7) 0.0154(7) 0.0246(6) 0.0035(6)
O3A 0.0533(9) 0.0563(9) 0.0671(10) 0.0168(7) -0.0003(8) -0.0038(8)
O4A 0.0683(11) 0.0666(10) 0.0649(10) 0.0100(9) -0.0074(8) -0.0177(9)
C8A 0.0499(11) 0.0384(10) 0.0334(9) 0.0065(9) 0.0202(9) 0.0019(8)
C9A 0.0544(12) 0.0431(11) 0.0428(11) 0.0127(10) 0.0186(10) 0.0050(9)
C10A 0.0732(16) 0.0490(13) 0.0703(15) 0.0239(12) 0.0232(13) 0.0100(12)
C11A 0.103(2) 0.0378(13) 0.097(2) 0.0138(14) 0.0305(18) -0.0053(13)
C12A 0.0861(19) 0.0474(14) 0.0850(18) -0.0016(13) 0.0141(15) -0.0186(13)
C13A 0.0612(14) 0.0479(12) 0.0516(12) 0.0063(10) 0.0165(11) -0.0063(10)
C14A 0.0377(10) 0.0381(10) 0.0268(9) 0.0066(8) 0.0114(7) 0.0010(8)
C15A 0.0538(15) 0.0728(17) 0.103(2) 0.0125(13) 0.0030(14) 0.0060(16)
C16A 0.086(2) 0.088(2) 0.084(2) -0.0080(17) -0.0094(16) -0.0218(17)

loop_
_atom_type_symbol
_atom_type_description
_atom_type_scat_dispersion_real
_atom_type_scat_dispersion_imag
_atom_type_scat_source
C C 0.0033 0.0016 'International Tables Vol C Tables 4.2.6.8 and 6.1.1.4'
N N 0.0061 0.0033 'International Tables Vol C Tables 4.2.6.8 and 6.1.1.4'
O O 0.0106 0.0060 'International Tables Vol C Tables 4.2.6.8 and 6.1.1.4'
H H 0.0000 0.0000 'International Tables Vol C Tables 4.2.6.8 and 6.1.1.4'

loop_
_geom_angle_atom_site_label_1
_geom_angle_atom_site_label_2
_geom_angle_atom_site_label_3
_geom_angle
C7 N1 H1A 117.0(14)
C7 N1 H1B 121.7(15)
H1A N1 H1B 120(2)
C7 N2 H2A 117.5(12)
C7 N2 H2B 122.8(14)
H2A N2 H2B 119.6(19)
C2 C1 C6 119.12(18)
C2 C1 C7 119.83(16)
C6 C1 C7 121.04(17)
C1 C2 C3 119.9(2)
C1 C2 H2 120.1
C3 C2 H2 120.1
C4 C3 C2 120.4(2)
C4 C3 H3 119.8
C2 C3 H3 119.8
C5 C4 C3 119.9(2)
C5 C4 H4 120.0
C3 C4 H4 120.0
C4 C5 C6 120.5(2)
C4 C5 H5 119.8
C6 C5 H5 119.8
C5 C6 C1 120.2(2)
C5 C6 H6 119.9
C1 C6 H6 119.9
N1 C7 N2 118.95(18)
N1 C7 C1 120.66(16)
N2 C7 C1 120.39(16)
C9 O3 C15 118.9(2)
C13 O4 C16 119.0(2)
C9 C8 C13 119.14(18)
C9 C8 C14 120.48(18)
C13 C8 C14 120.37(18)
O3 C9 C8 114.31(17)
O3 C9 C10 124.7(2)
C8 C9 C10 121.0(2)
C11 C10 C9 118.7(2)
C11 C10 H10 120.6
C9 C10 H10 120.6
C10 C11 C12 121.7(2)
C10 C11 H11 119.1
C12 C11 H11 119.1
C11 C12 C13 119.1(2)
C11 C12 H12 120.4
C13 C12 H12 120.4
O4 C13 C8 114.87(19)
O4 C13 C12 124.8(2)
C8 C13 C12 120.3(2)
O1 C14 O2 124.56(17)
O1 C14 C8 118.12(15)
O2 C14 C8 117.31(15)
O3 C15 H15A 109.5
O3 C15 H15B 109.5
H15A C15 H15B 109.5
O3 C15 H15C 109.5
H15A C15 H15C 109.5
H15B C15 H15C 109.5
O4 C16 H16A 109.5
O4 C16 H16B 109.5
H16A C16 H16B 109.5
O4 C16 H16C 109.5
H16A C16 H16C 109.5
H16B C16 H16C 109.5
C7A N1A H1A1 117.3(14)
C7A N1A H1A2 121.7(15)
H1A1 N1A H1A2 121(2)
C7A N2A H2A1 118.2(13)
C7A N2A H2A2 123.3(15)
H2A1 N2A H2A2 118(2)
C2A C1A C6A 118.80(18)
C2A C1A C7A 120.53(16)
C6A C1A C7A 120.68(16)
C3A C2A C1A 120.3(2)
C3A C2A H2A3 119.9
C1A C2A H2A3 119.9
C4A C3A C2A 120.4(2)
C4A C3A H3A 119.8
C2A C3A H3A 119.8
C5A C4A C3A 119.7(2)
C5A C4A H4A 120.1
C3A C4A H4A 120.1
C4A C5A C6A 120.6(2)
C4A C5A H5A 119.7
C6A C5A H5A 119.7
C5A C6A C1A 120.14(19)
C5A C6A H6A 119.9
C1A C6A H6A 119.9
N1A C7A N2A 118.76(18)
N1A C7A C1A 120.36(16)
N2A C7A C1A 120.88(16)
C9A O3A C15A 117.38(18)
C13A O4A C16A 118.5(2)
C13A C8A C9A 118.60(18)
C13A C8A C14A 119.93(17)
C9A C8A C14A 121.40(17)
O3A C9A C10A 124.2(2)
O3A C9A C8A 114.88(17)
C10A C9A C8A 120.9(2)
C11A C10A C9A 118.9(2)
C11A C10A H10A 120.6
C9A C10A H10A 120.6
C10A C11A C12A 121.8(2)
C10A C11A H11A 119.1
C12A C11A H11A 119.1
C11A C12A C13A 118.7(2)
C11A C12A H12A 120.7
C13A C12A H12A 120.7
O4A C13A C12A 124.1(2)
O4A C13A C8A 114.90(18)
C12A C13A C8A 121.0(2)
O2A C14A O1A 124.75(16)
O2A C14A C8A 118.39(15)
O1A C14A C8A 116.85(15)
O3A C15A H15D 109.5
O3A C15A H15E 109.5
H15D C15A H15E 109.5
O3A C15A H15F 109.5
H15D C15A H15F 109.5
H15E C15A H15F 109.5
O4A C16A H16D 109.5
O4A C16A H16E 109.5
H16D C16A H16E 109.5
O4A C16A H16F 109.5
H16D C16A H16F 109.5
H16E C16A H16F 109.5

loop_
_geom_bond_atom_site_label_1
_geom_bond_atom_site_label_2
_geom_bond_distance
N1 C7 1.310(2)
N1 H1A 0.92(2)
N1 H1B 0.90(3)
N2 C7 1.310(2)
N2 H2A 0.95(2)
N2 H2B 0.93(2)
C1 C2 1.380(3)
C1 C6 1.384(3)
C1 C7 1.479(3)
C2 C3 1.383(3)
C2 H2 0.9700
C3 C4 1.372(4)
C3 H3 0.9700
C4 C5 1.359(3)
C4 H4 0.9700
C5 C6 1.380(3)
C5 H5 0.9700
C6 H6 0.9700
O1 C14 1.246(2)
O2 C14 1.251(2)
O3 C9 1.366(3)
O3 C15 1.421(3)
O4 C13 1.370(3)
O4 C16 1.419(3)
C8 C9 1.386(3)
C8 C13 1.387(3)
C8 C14 1.508(3)
C9 C10 1.389(3)
C10 C11 1.372(4)
C10 H10 0.9700
C11 C12 1.375(4)
C11 H11 0.9700
C12 C13 1.393(3)
C12 H12 0.9700
C15 H15A 0.9946
C15 H15B 0.9946
C15 H15C 0.9946
C16 H16A 0.9886
C16 H16B 0.9886
C16 H16C 0.9886
N1A C7A 1.305(2)
N1A H1A1 0.92(2)
N1A H1A2 0.91(3)
N2A C7A 1.310(2)
N2A H2A1 0.92(2)
N2A H2A2 0.92(3)
C1A C2A 1.385(3)
C1A C6A 1.391(3)
C1A C7A 1.481(3)
C2A C3A 1.381(3)
C2A H2A3 0.9700
C3A C4A 1.371(3)
C3A H3A 0.9700
C4A C5A 1.370(3)
C4A H4A 0.9700
C5A C6A 1.378(3)
C5A H5A 0.9700
C6A H6A 0.9700
O1A C14A 1.251(2)
O2A C14A 1.248(2)
O3A C9A 1.365(3)
O3A C15A 1.430(3)
O4A C13A 1.375(3)
O4A C16A 1.402(3)
C8A C13A 1.389(3)
C8A C9A 1.392(3)
C8A C14A 1.514(3)
C9A C10A 1.387(3)
C10A C11A 1.374(4)
C10A H10A 0.9700
C11A C12A 1.378(4)
C11A H11A 0.9700
C12A C13A 1.387(3)
C12A H12A 0.9700
C15A H15D 1.0080
C15A H15E 1.0080
C15A H15F 1.0080
C16A H16D 0.9925
C16A H16E 0.9925
C16A H16F 0.9925

loop_
_geom_hbond_atom_site_label_D
_geom_hbond_atom_site_label_H
_geom_hbond_atom_site_label_A
_geom_hbond_site_symmetry_A
_geom_hbond_distance_DH
_geom_hbond_distance_HA
_geom_hbond_distance_DA
_geom_hbond_angle_DHA
N1 H1A O1 . 0.92(2) 1.89(3) 2.799(2) 171(2)
N1 H1B O1A . 0.90(3) 2.03(3) 2.827(2) 148(2)
N2 H2A O2 . 0.95(2) 1.85(2) 2.796(2) 176.3(19)
N2 H2B O2 3 0.93(2) 1.93(2) 2.763(2) 148.7(19)
N1A H1A1 O1A . 0.92(2) 1.87(3) 2.785(2) 175(2)
N1A H1A2 O1 . 0.91(3) 1.95(3) 2.773(2) 150(2)
N2A H2A1 O2A . 0.92(2) 1.95(2) 2.868(2) 173.0(19)
N2A H2A2 O2A 3_556 0.92(3) 1.94(3) 2.789(2) 153(2)

loop_
_geom_torsion_atom_site_label_1
_geom_torsion_atom_site_label_2
_geom_torsion_atom_site_label_3
_geom_torsion_atom_site_label_4
_geom_torsion
C6 C1 C2 C3 -0.4(4)
C7 C1 C2 C3 -179.6(2)
C1 C2 C3 C4 0.2(5)
C2 C3 C4 C5 0.3(5)
C3 C4 C5 C6 -0.6(5)
C4 C5 C6 C1 0.4(4)
C2 C1 C6 C5 0.1(3)
C7 C1 C6 C5 179.3(2)
C2 C1 C7 N1 -20.8(3)
C6 C1 C7 N1 160.0(2)
C2 C1 C7 N2 159.5(2)
C6 C1 C7 N2 -19.7(3)
C15 O3 C9 C8 -176.9(2)
C15 O3 C9 C10 3.1(4)
C13 C8 C9 O3 -179.92(18)
C14 C8 C9 O3 1.4(3)
C13 C8 C9 C10 0.1(3)
C14 C8 C9 C10 -178.58(18)
O3 C9 C10 C11 -179.9(2)
C8 C9 C10 C11 0.1(3)
C9 C10 C11 C12 -0.5(4)
C10 C11 C12 C13 0.7(4)
C16 O4 C13 C8 -174.1(3)
C16 O4 C13 C12 7.0(4)
C9 C8 C13 O4 -178.76(19)
C14 C8 C13 O4 -0.1(3)
C9 C8 C13 C12 0.1(3)
C14 C8 C13 C12 178.79(19)
C11 C12 C13 O4 178.3(2)
C11 C12 C13 C8 -0.5(4)
C9 C8 C14 O1 -88.9(2)
C13 C8 C14 O1 92.5(2)
C9 C8 C14 O2 90.2(2)
C13 C8 C14 O2 -88.4(2)
C6A C1A C2A C3A -0.1(3)
C7A C1A C2A C3A 179.5(2)
C1A C2A C3A C4A 0.4(4)
C2A C3A C4A C5A 0.0(4)
C3A C4A C5A C6A -0.7(4)
C4A C5A C6A C1A 0.9(4)
C2A C1A C6A C5A -0.5(3)
C7A C1A C6A C5A 179.8(2)
C2A C1A C7A N1A 14.1(3)
C6A C1A C7A N1A -166.25(19)
C2A C1A C7A N2A -165.8(2)
C6A C1A C7A N2A 13.9(3)
C15A O3A C9A C10A 14.0(3)
C15A O3A C9A C8A -165.6(2)
C13A C8A C9A O3A 176.49(18)
C14A C8A C9A O3A -0.5(3)
C13A C8A C9A C10A -3.1(3)
C14A C8A C9A C10A 179.93(19)
O3A C9A C10A C11A -178.8(2)
C8A C9A C10A C11A 0.8(3)
C9A C10A C11A C12A 1.3(4)
C10A C11A C12A C13A -1.0(5)
C16A O4A C13A C12A -15.1(4)
C16A O4A C13A C8A 164.8(2)
C11A C12A C13A O4A 178.6(3)
C11A C12A C13A C8A -1.4(4)
C9A C8A C13A O4A -176.55(18)
C14A C8A C13A O4A 0.5(3)
C9A C8A C13A C12A 3.4(3)
C14A C8A C13A C12A -179.6(2)
C13A C8A C14A O2A 108.7(2)
C9A C8A C14A O2A -74.3(2)
C13A C8A C14A O1A -70.1(2)
C9A C8A C14A O1A 106.8(2)

loop_
_cod_related_entry_id
_cod_related_entry_database
_cod_related_entry_code
1 ChemSpider 30654403
